data_7130548
loop_
_publ_author_name
'Song, Xian-Jiang'
'Tang, Shu-Yu'
'Chen, Xiao-Gang'
'Ai, Yong'

_publ_section_title
;
 Chemical Design Homochiral Heterocyclic Organic Ferroelectric Crystals
;
_journal_name_full 'Chemical Communications'
_journal_paper_doi 10.1039/D2CC03881A
_journal_year 2022
_chemical_absolute_configuration rm
_chemical_formula_moiety 'C13 H19 N O4 S'
_chemical_formula_sum 'C13 H19 N O4 S'
_chemical_formula_weight 285.35
_space_group_crystal_system monoclinic
_space_group_IT_number 4
_space_group_name_Hall 'P 2yb'
_space_group_name_H-M_alt 'P 1 21 1'
_atom_sites_solution_hydrogens geom
_audit_creation_method SHELXL-2018/3
_audit_update_record
;
2022-08-09 deposited with the CCDC.	2022-08-17 downloaded from the CCDC.
;
_cell_angle_alpha 90
_cell_angle_beta 98.185(2)
_cell_angle_gamma 90
_cell_formula_units_Z 2
_cell_length_a 7.7460(2)
_cell_length_b 7.02320(10)
_cell_length_c 12.3152(3)
_cell_measurement_reflns_used 6082
_cell_measurement_temperature 301(2)
_cell_measurement_theta_max 75.0660
_cell_measurement_theta_min 3.5880
_cell_volume 663.14(3)
_computing_cell_refinement 'CrysAlisPro 1.171.41.108a (Rigaku OD, 2021)'
_computing_data_collection 'CrysAlisPro 1.171.41.108a (Rigaku OD, 2021)'
_computing_data_reduction 'CrysAlisPro 1.171.41.108a (Rigaku OD, 2021)'
_computing_molecular_graphics 'SHELXL 2018/1 (Sheldrick, 2015)'
_computing_publication_material 'SHELXL 2018/1 (Sheldrick, 2015)'
_computing_structure_refinement 'SHELXL-2018/3 (Sheldrick, 2018)'
_computing_structure_solution 'SHELXT 2014/5 (Sheldrick, 2014)'
_diffrn_ambient_temperature 301(2)
_diffrn_measured_fraction_theta_full 1.000
_diffrn_measured_fraction_theta_max 0.979
_diffrn_measurement_device_type 'XtaLAB Synergy R, DW system, HyPix'
_diffrn_radiation_type CuK\a
_diffrn_radiation_wavelength 1.54184
_diffrn_reflns_av_R_equivalents 0.0451
_diffrn_reflns_av_unetI/netI 0.0380
_diffrn_reflns_Laue_measured_fraction_full 1.000
_diffrn_reflns_Laue_measured_fraction_max 0.979
_diffrn_reflns_limit_h_max 8
_diffrn_reflns_limit_h_min -9
_diffrn_reflns_limit_k_max 8
_diffrn_reflns_limit_k_min -8
_diffrn_reflns_limit_l_max 15
_diffrn_reflns_limit_l_min -12
_diffrn_reflns_number 6728
_diffrn_reflns_point_group_measured_fraction_full 0.972
_diffrn_reflns_point_group_measured_fraction_max 0.927
_diffrn_reflns_theta_full 67.684
_diffrn_reflns_theta_max 75.386
_diffrn_reflns_theta_min 3.626
_diffrn_source 'Rotating-anode X-ray tube'
_exptl_absorpt_coefficient_mu 2.274
_exptl_absorpt_correction_T_max 0.73
_exptl_absorpt_correction_T_min 0.58
_exptl_absorpt_correction_type multi-scan
_exptl_absorpt_process_details
;
CrysAlisPro 1.171.41.108a (Rigaku Oxford Diffraction, 2021)
Empirical absorption correction using spherical harmonics,
implemented in SCALE3 ABSPACK scaling algorithm.
;
_exptl_crystal_colour colorless
_exptl_crystal_density_diffrn 1.429
_exptl_crystal_description block
_exptl_crystal_F_000 304
_exptl_crystal_size_max 0.200
_exptl_crystal_size_mid 0.170
_exptl_crystal_size_min 0.150
_refine_diff_density_max 0.607
_refine_diff_density_min -0.411
_refine_diff_density_rms 0.090
_refine_ls_abs_structure_details
;
 Flack x determined using 1038 quotients [(I+)-(I-)]/[(I+)+(I-)]
 (Parsons, Flack and Wagner, Acta Cryst. B69 (2013) 249-259).
;
_refine_ls_abs_structure_Flack 0.005(16)
_refine_ls_extinction_method none
_refine_ls_goodness_of_fit_ref 1.120
_refine_ls_hydrogen_treatment constr
_refine_ls_matrix_type full
_refine_ls_number_parameters 174
_refine_ls_number_reflns 2548
_refine_ls_number_restraints 1
_refine_ls_restrained_S_all 1.120
_refine_ls_R_factor_all 0.0480
_refine_ls_R_factor_gt 0.0476
_refine_ls_shift/su_max 0.000
_refine_ls_shift/su_mean 0.000
_refine_ls_structure_factor_coef Fsqd
_refine_ls_weighting_details 'w=1/[\s^2^(Fo^2^)+(0.0964P)^2^] where P=(Fo^2^+2Fc^2^)/3'
_refine_ls_weighting_scheme calc
_refine_ls_wR_factor_gt 0.1235
_refine_ls_wR_factor_ref 0.1243
_reflns_Friedel_coverage 0.748
_reflns_Friedel_fraction_full 0.938
_reflns_Friedel_fraction_max 0.866
_reflns_number_gt 2491
_reflns_number_total 2548
_reflns_threshold_expression 'I > 2\s(I)'
_cod_data_source_file d2cc03881a2.cif
_cod_data_source_block ay210630-1-300k_auto
_cod_original_sg_symbol_H-M 'P 21'
_cod_database_code 7130548
_shelx_shelxl_version_number 2018/3
_shelx_space_group_comment
;
The symmetry employed for this shelxl refinement is uniquely defined
by the following loop, which should always be used as a source of
symmetry information in preference to the above space-group names.
They are only intended as comments.
;
_shelx_estimated_absorpt_t_min 0.659
_shelx_estimated_absorpt_t_max 0.727

loop_
_space_group_symop_operation_xyz
'x, y, z'
'-x, y+1/2, -z'

loop_
_atom_site_label
_atom_site_type_symbol
_atom_site_fract_x
_atom_site_fract_y
_atom_site_fract_z
_atom_site_U_iso_or_equiv
_atom_site_adp_type
_atom_site_occupancy
_atom_site_site_symmetry_order
_atom_site_calc_flag
_atom_site_refinement_flags_posn
_atom_site_refinement_flags_adp
_atom_site_refinement_flags_occupancy
_atom_site_disorder_assembly
_atom_site_disorder_group
S1 S 0.78305(8) 0.38968(11) 0.44108(5) 0.0401(2) Uani 1 1 d . . . . .
O3 O 0.6524(3) 0.2433(3) 0.18489(18) 0.0440(5) Uani 1 1 d . . . . .
O1 O 0.7625(3) 0.2011(4) 0.4820(2) 0.0571(7) Uani 1 1 d . . . . .
N1 N 0.6262(3) 0.4416(4) 0.3385(2) 0.0398(6) Uani 1 1 d . . . . .
O2 O 0.7938(4) 0.5378(5) 0.5211(2) 0.0597(7) Uani 1 1 d . . . . .
O4 O 0.4600(4) 0.6161(5) 0.1177(3) 0.0688(8) Uani 1 1 d . . . . .
C2 C 0.8822(4) 0.4722(4) 0.2490(2) 0.0358(6) Uani 1 1 d . . . . .
C1 C 0.9599(3) 0.4016(5) 0.3622(2) 0.0393(6) Uani 1 1 d . . . . .
H1A H 1.048882 0.488867 0.395806 0.047 Uiso 1 1 calc R U . . .
H1B H 1.012031 0.276970 0.357148 0.047 Uiso 1 1 calc R U . . .
C3 C 0.6843(4) 0.4259(4) 0.2328(2) 0.0359(6) Uani 1 1 d . . . . .
C10 C 0.9559(4) 0.3914(6) 0.1494(2) 0.0460(6) Uani 1 1 d . . . . .
H10A H 0.925210 0.258288 0.137844 0.055 Uiso 1 1 calc R U . . .
H10B H 1.081813 0.404406 0.157852 0.055 Uiso 1 1 calc R U . . .
C9 C 0.8863(4) 0.6925(4) 0.2266(3) 0.0440(7) Uani 1 1 d . . . . .
C6 C 0.4486(4) 0.3709(6) 0.3473(3) 0.0504(7) Uani 1 1 d . . . . .
H6A H 0.362911 0.460509 0.312339 0.060 Uiso 1 1 calc R U . . .
H6B H 0.433968 0.361249 0.424052 0.060 Uiso 1 1 calc R U . . .
C7 C 0.6116(4) 0.5808(5) 0.1478(3) 0.0464(7) Uani 1 1 d . . . . .
C5 C 0.4192(5) 0.1786(6) 0.2934(3) 0.0559(8) Uani 1 1 d . . . . .
H5A H 0.296674 0.145267 0.287718 0.067 Uiso 1 1 calc R U . . .
H5B H 0.485747 0.083091 0.338405 0.067 Uiso 1 1 calc R U . . .
C8 C 0.7703(5) 0.6728(5) 0.1133(3) 0.0502(7) Uani 1 1 d . . . . .
H8 H 0.748069 0.792117 0.072528 0.060 Uiso 1 1 calc R U . . .
C13 C 0.8043(5) 0.8206(5) 0.3054(3) 0.0556(8) Uani 1 1 d . . . . .
H13A H 0.685592 0.782593 0.306791 0.083 Uiso 1 1 calc R U . . .
H13B H 0.807063 0.950421 0.281273 0.083 Uiso 1 1 calc R U . . .
H13C H 0.868685 0.809474 0.377738 0.083 Uiso 1 1 calc R U . . .
C4 C 0.4738(5) 0.1796(6) 0.1803(3) 0.0560(8) Uani 1 1 d . . . . .
H4A H 0.462515 0.052321 0.149524 0.067 Uiso 1 1 calc R U . . .
H4B H 0.397524 0.263420 0.132652 0.067 Uiso 1 1 calc R U . . .
C12 C 1.0692(5) 0.7699(6) 0.2195(3) 0.0578(9) Uani 1 1 d . . . . .
H12A H 1.138154 0.764851 0.290636 0.087 Uiso 1 1 calc R U . . .
H12B H 1.060652 0.899425 0.194330 0.087 Uiso 1 1 calc R U . . .
H12C H 1.123354 0.694039 0.168942 0.087 Uiso 1 1 calc R U . . .
C11 C 0.8660(5) 0.5172(6) 0.0543(3) 0.0553(8) Uani 1 1 d . . . . .
H11A H 0.783868 0.443367 0.004303 0.066 Uiso 1 1 calc R U . . .
H11B H 0.951386 0.573831 0.013571 0.066 Uiso 1 1 calc R U . . .

loop_
_atom_site_aniso_label
_atom_site_aniso_U_11
_atom_site_aniso_U_22
_atom_site_aniso_U_33
_atom_site_aniso_U_23
_atom_site_aniso_U_13
_atom_site_aniso_U_12
S1 0.0403(4) 0.0492(4) 0.0307(3) 0.0013(3) 0.0042(2) 0.0019(3)
O3 0.0438(11) 0.0449(11) 0.0426(11) -0.0075(10) 0.0040(9) -0.0040(9)
O1 0.0529(13) 0.0635(16) 0.0535(14) 0.0210(12) 0.0027(11) -0.0018(11)
N1 0.0357(12) 0.0474(13) 0.0359(11) 0.0002(9) 0.0038(9) 0.0039(9)
O2 0.0577(15) 0.0781(17) 0.0427(13) -0.0182(13) 0.0051(10) 0.0012(13)
O4 0.0488(14) 0.087(2) 0.0667(16) 0.0237(16) -0.0042(12) 0.0181(14)
C2 0.0362(13) 0.0362(12) 0.0346(13) 0.0007(10) 0.0037(11) 0.0041(10)
C1 0.0342(12) 0.0463(14) 0.0369(12) 0.0039(13) 0.0038(10) 0.0043(13)
C3 0.0367(13) 0.0360(15) 0.0339(11) -0.0014(10) 0.0017(10) 0.0032(10)
C10 0.0460(14) 0.0539(14) 0.0400(13) -0.0023(16) 0.0129(11) 0.0048(16)
C9 0.0511(17) 0.0381(13) 0.0426(15) 0.0061(12) 0.0056(12) -0.0002(12)
C6 0.0362(14) 0.0666(19) 0.0492(15) 0.0041(17) 0.0089(11) 0.0027(15)
C7 0.0477(18) 0.0493(16) 0.0401(15) 0.0040(13) -0.0004(12) 0.0092(13)
C5 0.0420(16) 0.065(2) 0.060(2) 0.0068(17) 0.0050(14) -0.0086(15)
C8 0.0570(18) 0.0523(15) 0.0405(15) 0.0117(13) 0.0043(13) 0.0054(15)
C13 0.067(2) 0.0379(13) 0.062(2) -0.0041(14) 0.0072(17) 0.0045(14)
C4 0.0466(17) 0.061(2) 0.057(2) -0.0072(16) -0.0022(15) -0.0112(15)
C12 0.0555(19) 0.0565(19) 0.061(2) 0.0097(16) 0.0078(16) -0.0115(16)
C11 0.062(2) 0.068(2) 0.0380(15) 0.0021(16) 0.0128(14) 0.0010(18)

loop_
_atom_type_symbol
_atom_type_description
_atom_type_scat_dispersion_real
_atom_type_scat_dispersion_imag
_atom_type_scat_source
C C 0.0181 0.0091 'International Tables Vol C Tables 4.2.6.8 and 6.1.1.4'
H H 0.0000 0.0000 'International Tables Vol C Tables 4.2.6.8 and 6.1.1.4'
N N 0.0311 0.0180 'International Tables Vol C Tables 4.2.6.8 and 6.1.1.4'
O O 0.0492 0.0322 'International Tables Vol C Tables 4.2.6.8 and 6.1.1.4'
S S 0.3331 0.5567 'International Tables Vol C Tables 4.2.6.8 and 6.1.1.4'

loop_
_geom_angle_atom_site_label_1
_geom_angle_atom_site_label_2
_geom_angle_atom_site_label_3
_geom_angle
_geom_angle_site_symmetry_1
_geom_angle_site_symmetry_3
_geom_angle_publ_flag
O2 S1 O1 115.41(19) . . ?
O2 S1 N1 109.22(15) . . ?
O1 S1 N1 111.33(15) . . ?
O2 S1 C1 111.51(16) . . ?
O1 S1 C1 111.44(16) . . ?
N1 S1 C1 96.29(13) . . ?
C3 O3 C4 113.9(2) . . ?
C3 N1 C6 117.0(2) . . ?
C3 N1 S1 112.43(19) . . ?
C6 N1 S1 117.1(2) . . ?
C1 C2 C10 117.9(2) . . ?
C1 C2 C3 107.7(2) . . ?
C10 C2 C3 107.0(2) . . ?
C1 C2 C9 117.8(3) . . ?
C10 C2 C9 101.8(3) . . ?
C3 C2 C9 103.2(2) . . ?
C2 C1 S1 106.21(18) . . ?
C2 C1 H1A 110.5 . . ?
S1 C1 H1A 110.5 . . ?
C2 C1 H1B 110.5 . . ?
S1 C1 H1B 110.5 . . ?
H1A C1 H1B 108.7 . . ?
O3 C3 N1 112.7(2) . . ?
O3 C3 C2 110.7(2) . . ?
N1 C3 C2 107.3(2) . . ?
O3 C3 C7 109.1(2) . . ?
N1 C3 C7 115.1(2) . . ?
C2 C3 C7 101.3(2) . . ?
C2 C10 C11 102.4(3) . . ?
C2 C10 H10A 111.3 . . ?
C11 C10 H10A 111.3 . . ?
C2 C10 H10B 111.3 . . ?
C11 C10 H10B 111.3 . . ?
H10A C10 H10B 109.2 . . ?
C13 C9 C12 107.4(3) . . ?
C13 C9 C8 112.5(3) . . ?
C12 C9 C8 113.6(3) . . ?
C13 C9 C2 116.6(3) . . ?
C12 C9 C2 113.7(3) . . ?
C8 C9 C2 92.6(2) . . ?
N1 C6 C5 110.6(3) . . ?
N1 C6 H6A 109.5 . . ?
C5 C6 H6A 109.5 . . ?
N1 C6 H6B 109.5 . . ?
C5 C6 H6B 109.5 . . ?
H6A C6 H6B 108.1 . . ?
O4 C7 C8 128.7(3) . . ?
O4 C7 C3 126.4(3) . . ?
C8 C7 C3 104.9(3) . . ?
C6 C5 C4 110.9(3) . . ?
C6 C5 H5A 109.5 . . ?
C4 C5 H5A 109.5 . . ?
C6 C5 H5B 109.5 . . ?
C4 C5 H5B 109.5 . . ?
H5A C5 H5B 108.1 . . ?
C7 C8 C9 100.2(2) . . ?
C7 C8 C11 107.1(3) . . ?
C9 C8 C11 103.2(3) . . ?
C7 C8 H8 114.9 . . ?
C9 C8 H8 114.9 . . ?
C11 C8 H8 114.9 . . ?
C9 C13 H13A 109.5 . . ?
C9 C13 H13B 109.5 . . ?
H13A C13 H13B 109.5 . . ?
C9 C13 H13C 109.5 . . ?
H13A C13 H13C 109.5 . . ?
H13B C13 H13C 109.5 . . ?
O3 C4 C5 110.9(3) . . ?
O3 C4 H4A 109.5 . . ?
C5 C4 H4A 109.5 . . ?
O3 C4 H4B 109.5 . . ?
C5 C4 H4B 109.5 . . ?
H4A C4 H4B 108.1 . . ?
C9 C12 H12A 109.5 . . ?
C9 C12 H12B 109.5 . . ?
H12A C12 H12B 109.5 . . ?
C9 C12 H12C 109.5 . . ?
H12A C12 H12C 109.5 . . ?
H12B C12 H12C 109.5 . . ?
C10 C11 C8 103.8(2) . . ?
C10 C11 H11A 111.0 . . ?
C8 C11 H11A 111.0 . . ?
C10 C11 H11B 111.0 . . ?
C8 C11 H11B 111.0 . . ?
H11A C11 H11B 109.0 . . ?

loop_
_geom_bond_atom_site_label_1
_geom_bond_atom_site_label_2
_geom_bond_distance
_geom_bond_site_symmetry_2
_geom_bond_publ_flag
S1 O2 1.427(3) . ?
S1 O1 1.434(3) . ?
S1 N1 1.664(3) . ?
S1 C1 1.791(3) . ?
O3 C3 1.418(3) . ?
O3 C4 1.447(4) . ?
N1 C3 1.441(4) . ?
N1 C6 1.481(4) . ?
O4 C7 1.206(5) . ?
C2 C1 1.521(4) . ?
C2 C10 1.534(4) . ?
C2 C3 1.552(4) . ?
C2 C9 1.572(4) . ?
C1 H1A 0.9700 . ?
C1 H1B 0.9700 . ?
C3 C7 1.558(4) . ?
C10 C11 1.552(5) . ?
C10 H10A 0.9700 . ?
C10 H10B 0.9700 . ?
C9 C13 1.527(5) . ?
C9 C12 1.532(5) . ?
C9 C8 1.554(5) . ?
C6 C5 1.508(6) . ?
C6 H6A 0.9700 . ?
C6 H6B 0.9700 . ?
C7 C8 1.503(5) . ?
C5 C4 1.514(5) . ?
C5 H5A 0.9700 . ?
C5 H5B 0.9700 . ?
C8 C11 1.558(5) . ?
C8 H8 0.9800 . ?
C13 H13A 0.9600 . ?
C13 H13B 0.9600 . ?
C13 H13C 0.9600 . ?
C4 H4A 0.9700 . ?
C4 H4B 0.9700 . ?
C12 H12A 0.9600 . ?
C12 H12B 0.9600 . ?
C12 H12C 0.9600 . ?
C11 H11A 0.9700 . ?
C11 H11B 0.9700 . ?

loop_
_geom_torsion_atom_site_label_1
_geom_torsion_atom_site_label_2
_geom_torsion_atom_site_label_3
_geom_torsion_atom_site_label_4
_geom_torsion
_geom_torsion_site_symmetry_1
_geom_torsion_site_symmetry_2
_geom_torsion_site_symmetry_3
_geom_torsion_site_symmetry_4
_geom_torsion_publ_flag
O2 S1 N1 C3 129.8(2) . . . . ?
O1 S1 N1 C3 -101.5(2) . . . . ?
C1 S1 N1 C3 14.4(2) . . . . ?
O2 S1 N1 C6 -90.5(3) . . . . ?
O1 S1 N1 C6 38.2(3) . . . . ?
C1 S1 N1 C6 154.1(3) . . . . ?
C10 C2 C1 S1 -144.0(3) . . . . ?
C3 C2 C1 S1 -22.9(3) . . . . ?
C9 C2 C1 S1 93.2(3) . . . . ?
O2 S1 C1 C2 -107.6(2) . . . . ?
O1 S1 C1 C2 121.9(2) . . . . ?
N1 S1 C1 C2 6.0(2) . . . . ?
C4 O3 C3 N1 52.2(3) . . . . ?
C4 O3 C3 C2 172.4(3) . . . . ?
C4 O3 C3 C7 -76.9(3) . . . . ?
C6 N1 C3 O3 -47.4(3) . . . . ?
S1 N1 C3 O3 92.4(2) . . . . ?
C6 N1 C3 C2 -169.5(3) . . . . ?
S1 N1 C3 C2 -29.8(3) . . . . ?
C6 N1 C3 C7 78.6(3) . . . . ?
S1 N1 C3 C7 -141.6(2) . . . . ?
C1 C2 C3 O3 -90.1(3) . . . . ?
C10 C2 C3 O3 37.7(3) . . . . ?
C9 C2 C3 O3 144.6(2) . . . . ?
C1 C2 C3 N1 33.3(3) . . . . ?
C10 C2 C3 N1 161.0(2) . . . . ?
C9 C2 C3 N1 -92.0(2) . . . . ?
C1 C2 C3 C7 154.3(2) . . . . ?
C10 C2 C3 C7 -78.0(3) . . . . ?
C9 C2 C3 C7 29.0(3) . . . . ?
C1 C2 C10 C11 -171.8(3) . . . . ?
C3 C2 C10 C11 66.7(3) . . . . ?
C9 C2 C10 C11 -41.3(3) . . . . ?
C1 C2 C9 C13 -55.1(4) . . . . ?
C10 C2 C9 C13 174.3(3) . . . . ?
C3 C2 C9 C13 63.4(3) . . . . ?
C1 C2 C9 C12 70.7(3) . . . . ?
C10 C2 C9 C12 -59.9(3) . . . . ?
C3 C2 C9 C12 -170.8(3) . . . . ?
C1 C2 C9 C8 -172.0(2) . . . . ?
C10 C2 C9 C8 57.4(3) . . . . ?
C3 C2 C9 C8 -53.5(2) . . . . ?
C3 N1 C6 C5 46.1(4) . . . . ?
S1 N1 C6 C5 -91.8(3) . . . . ?
O3 C3 C7 O4 71.6(4) . . . . ?
N1 C3 C7 O4 -56.2(5) . . . . ?
C2 C3 C7 O4 -171.6(4) . . . . ?
O3 C3 C7 C8 -108.4(3) . . . . ?
N1 C3 C7 C8 123.8(3) . . . . ?
C2 C3 C7 C8 8.4(3) . . . . ?
N1 C6 C5 C4 -48.5(4) . . . . ?
O4 C7 C8 C9 136.8(4) . . . . ?
C3 C7 C8 C9 -43.2(3) . . . . ?
O4 C7 C8 C11 -115.8(4) . . . . ?
C3 C7 C8 C11 64.2(3) . . . . ?
C13 C9 C8 C7 -62.1(3) . . . . ?
C12 C9 C8 C7 175.5(3) . . . . ?
C2 C9 C8 C7 58.2(3) . . . . ?
C13 C9 C8 C11 -172.5(3) . . . . ?
C12 C9 C8 C11 65.1(4) . . . . ?
C2 C9 C8 C11 -52.2(3) . . . . ?
C3 O3 C4 C5 -56.8(4) . . . . ?
C6 C5 C4 O3 54.6(4) . . . . ?
C2 C10 C11 C8 7.2(4) . . . . ?
C7 C8 C11 C10 -75.6(3) . . . . ?
C9 C8 C11 C10 29.6(4) . . . . ?
